data_2214515
loop_
_publ_author_name
'Xiao-Chang Sun'
'Guang-Peng Zhou'
'Zhao-Bin Liu'
'Yan Xu'

_publ_section_title
;
 Hexakis(1<i>H</i>-imidazole-\k<i>N</i>^3^)nickel(II) sulfate dihydrate
;
_journal_coeditor_code BI2207
_journal_issue 8
_journal_name_full 'Acta Crystallographica Section E'
_journal_page_first m2176
_journal_page_last m2176
_journal_paper_doi 10.1107/S1600536807034472
_journal_volume 63
_journal_year 2007
_chemical_formula_iupac '[Ni (C3 H4 N2)6] S O4, 2H2 O'
_chemical_formula_moiety 'C18 H24 N12 Ni 2+, S O4 2-, 2(H2 O)'
_chemical_formula_sum 'C18 H28 N12 Ni O6 S'
_chemical_formula_weight 599.29
_chemical_name_systematic
;
Hexakis(1H-imidazole-\kN^3^)nickel(II) sulfate dihydrate
;
_space_group_IT_number 163
_symmetry_cell_setting trigonal
_symmetry_space_group_name_Hall '-P 3 2c'
_symmetry_space_group_name_H-M 'P -3 1 c'
_atom_sites_solution_hydrogens geom
_atom_sites_solution_primary direct
_atom_sites_solution_secondary difmap
_audit_creation_method SHELXL-97
_cell_angle_alpha 90.00
_cell_angle_beta 90.00
_cell_angle_gamma 120.00
_cell_formula_units_Z 2
_cell_length_a 9.0029(9)
_cell_length_b 9.0029(9)
_cell_length_c 22.937(4)
_cell_measurement_reflns_used 7600
_cell_measurement_temperature 293(2)
_cell_measurement_theta_max 25.00
_cell_measurement_theta_min 2.61
_cell_volume 1610.0(4)
_computing_cell_refinement 'SAINT (Bruker, 2005)'
_computing_data_collection 'APEX2 (Bruker, 2005)'
_computing_data_reduction SAINT
_computing_molecular_graphics 'SHELXTL (Bruker, 1997)'
_computing_publication_material SHELXTL
_computing_structure_refinement 'SHELXL97 (Sheldrick, 1997)'
_computing_structure_solution 'SHELXS97 (Sheldrick, 1997)'
_diffrn_ambient_temperature 293(2)
_diffrn_measured_fraction_theta_full 0.985
_diffrn_measured_fraction_theta_max 0.985
_diffrn_measurement_device_type 'Bruker APEXII CCD'
_diffrn_measurement_method \w
_diffrn_radiation_monochromator graphite
_diffrn_radiation_source 'fine-focus sealed tube'
_diffrn_radiation_type MoK\a
_diffrn_radiation_wavelength 0.71073
_diffrn_reflns_av_R_equivalents 0.0231
_diffrn_reflns_av_sigmaI/netI 0.0125
_diffrn_reflns_limit_h_max 9
_diffrn_reflns_limit_h_min -10
_diffrn_reflns_limit_k_max 9
_diffrn_reflns_limit_k_min -10
_diffrn_reflns_limit_l_max 27
_diffrn_reflns_limit_l_min -15
_diffrn_reflns_number 7600
_diffrn_reflns_theta_full 25.02
_diffrn_reflns_theta_max 25.02
_diffrn_reflns_theta_min 2.61
_diffrn_standards_number 0
_exptl_absorpt_coefficient_mu 0.715
_exptl_absorpt_correction_T_max 0.919
_exptl_absorpt_correction_T_min 0.913
_exptl_absorpt_correction_type multi-scan
_exptl_absorpt_process_details '(SADABS; Sheldrick, 2003)'
_exptl_crystal_colour blue
_exptl_crystal_density_diffrn 1.236
_exptl_crystal_density_method 'not measured'
_exptl_crystal_description block
_exptl_crystal_F_000 624
_exptl_crystal_size_max 0.13
_exptl_crystal_size_mid 0.12
_exptl_crystal_size_min 0.12
_refine_diff_density_max 0.494
_refine_diff_density_min -0.477
_refine_ls_extinction_method none
_refine_ls_goodness_of_fit_ref 1.164
_refine_ls_hydrogen_treatment mixed
_refine_ls_matrix_type full
_refine_ls_number_parameters 82
_refine_ls_number_reflns 949
_refine_ls_number_restraints 17
_refine_ls_restrained_S_all 1.190
_refine_ls_R_factor_all 0.0646
_refine_ls_R_factor_gt 0.0561
_refine_ls_shift/su_max 0.032
_refine_ls_shift/su_mean 0.002
_refine_ls_structure_factor_coef Fsqd
_refine_ls_weighting_details 'calc w=1/[\s^2^(Fo^2^)+(0.13P)^2^+0.1485P] where P=(Fo^2^+2Fc^2^)/3'
_refine_ls_weighting_scheme calc
_refine_ls_wR_factor_gt 0.1719
_refine_ls_wR_factor_ref 0.1826
_reflns_number_gt 794
_reflns_number_total 949
_reflns_threshold_expression I>2\s(I)
_cod_data_source_file bi2207.cif
_cod_data_source_block I
_cod_database_code 2214515
_cod_database_fobs_code 2214515

loop_
_symmetry_equiv_pos_as_xyz
'x, y, z'
'-y, x-y, z'
'-x+y, -x, z'
'-y, -x, -z+1/2'
'-x+y, y, -z+1/2'
'x, x-y, -z+1/2'
'-x, -y, -z'
'y, -x+y, -z'
'x-y, x, -z'
'y, x, z-1/2'
'x-y, -y, z-1/2'
'-x, -x+y, z-1/2'

loop_
_atom_site_type_symbol
_atom_site_label
_atom_site_fract_x
_atom_site_fract_y
_atom_site_fract_z
_atom_site_U_iso_or_equiv
_atom_site_adp_type
_atom_site_calc_flag
_atom_site_refinement_flags
_atom_site_occupancy
Ni Ni1 0.0000 0.0000 0.0000 0.04666(14) Uani d S 1
S S1 0.3333 -0.3333 -0.2500 0.0660(3) Uani d SD 1
N N1 0.3116(2) -0.0743(2) -0.12231(8) 0.0878(5) Uani d . 1
H H3A 0.3235 -0.1243 -0.1524 0.105 Uiso calc R 1
N N2 0.18871(19) -0.00718(14) -0.05341(7) 0.0557(4) Uani d . 1
C C1 0.4392(3) 0.0428(3) -0.08892(12) 0.0901(8) Uani d . 1
H H1A 0.5562 0.0872 -0.0945 0.108 Uiso calc R 1
C C2 0.3650(2) 0.0825(3) -0.04641(10) 0.0746(6) Uani d . 1
H H4A 0.4229 0.1592 -0.0163 0.090 Uiso calc R 1
C C3 0.1628(2) -0.0995(2) -0.10058(8) 0.0693(5) Uani d . 1
H H6A 0.0557 -0.1725 -0.1167 0.083 Uiso calc R 1
O O1 0.3333 -0.3333 -0.18837(15) 0.108(2) Uani d SPD 0.50
O O2 0.3702(8) -0.4468(6) -0.2181(3) 0.211(2) Uani d PD 0.50
O O1W 0.0000 -1.0000 -0.2500 0.313(5) Uani d SPDU 0.50
H H1W 0.0255(4) -1.0713(3) -0.2645(3) 0.375 Uiso d PD 0.17
O O2W 0.3549(10) -0.7269(11) -0.2078(5) 0.137(3) Uani d PDU 0.25
H H2WB 0.460(2) -0.647(6) -0.211(6) 0.165 Uiso d PD 0.25
H H2WA 0.271(3) -0.799(6) -0.2284(17) 0.165 Uiso d PD 0.25

loop_
_atom_site_aniso_label
_atom_site_aniso_U_11
_atom_site_aniso_U_22
_atom_site_aniso_U_33
_atom_site_aniso_U_12
_atom_site_aniso_U_13
_atom_site_aniso_U_23
Ni1 0.05113(18) 0.05113(18) 0.0377(3) 0.02556(9) 0.000 0.000
S1 0.0785(4) 0.0785(4) 0.0412(5) 0.0392(2) 0.000 0.000
N1 0.1061(8) 0.1020(9) 0.0739(10) 0.0660(7) 0.0246(9) -0.0081(8)
N2 0.0600(7) 0.0609(6) 0.0504(8) 0.0334(5) 0.0035(7) -0.0022(5)
C1 0.0703(9) 0.1121(11) 0.0945(17) 0.0506(9) 0.0056(11) -0.0219(12)
C2 0.0606(7) 0.0906(11) 0.0753(12) 0.0398(7) 0.0016(9) -0.0088(10)
C3 0.0742(8) 0.0729(9) 0.0624(11) 0.0380(6) 0.0110(8) -0.0046(8)
O1 0.135(3) 0.135(3) 0.054(3) 0.0674(15) 0.000 0.000
O2 0.317(4) 0.165(3) 0.196(5) 0.155(2) -0.079(4) 0.024(3)
O1W 0.315(6) 0.315(6) 0.307(8) 0.158(3) 0.000 0.000
O2W 0.155(4) 0.141(4) 0.143(5) 0.095(3) 0.018(4) 0.003(4)

loop_
_atom_type_symbol
_atom_type_description
_atom_type_scat_dispersion_real
_atom_type_scat_dispersion_imag
_atom_type_scat_source
C C 0.0033 0.0016 'International Tables Vol C Tables 4.2.6.8 and 6.1.1.4'
H H 0.0000 0.0000 'International Tables Vol C Tables 4.2.6.8 and 6.1.1.4'
N N 0.0061 0.0033 'International Tables Vol C Tables 4.2.6.8 and 6.1.1.4'
O O 0.0106 0.0060 'International Tables Vol C Tables 4.2.6.8 and 6.1.1.4'
Ni Ni 0.3393 1.1124 'International Tables Vol C Tables 4.2.6.8 and 6.1.1.4'
S S 0.1246 0.1234 'International Tables Vol C Tables 4.2.6.8 and 6.1.1.4'

loop_
_geom_angle_atom_site_label_1
_geom_angle_atom_site_label_2
_geom_angle_atom_site_label_3
_geom_angle_site_symmetry_1
_geom_angle_site_symmetry_3
_geom_angle
N2 Ni1 N2 3 9 180.00(11)
N2 Ni1 N2 3 2 89.99(7)
N2 Ni1 N2 9 2 90.01(7)
N2 Ni1 N2 3 . 89.99(7)
N2 Ni1 N2 9 . 90.01(7)
N2 Ni1 N2 2 . 89.99(7)
N2 Ni1 N2 3 7 90.01(7)
N2 Ni1 N2 9 7 89.99(7)
N2 Ni1 N2 2 7 90.01(7)
N2 Ni1 N2 . 7 180.00(9)
N2 Ni1 N2 3 8 90.01(7)
N2 Ni1 N2 9 8 89.99(7)
N2 Ni1 N2 2 8 180.00(10)
N2 Ni1 N2 . 8 90.01(7)
N2 Ni1 N2 7 8 89.99(7)
O1 S1 O1 4_554 . 180.0
O1 S1 O2 4_554 6_544 59.1(3)
O1 S1 O2 . 6_544 120.9(3)
O1 S1 O2 4_554 2_545 120.9(3)
O1 S1 O2 . 2_545 59.1(3)
O2 S1 O2 6_544 2_545 69.2(6)
O1 S1 O2 4_554 3_655 120.9(3)
O1 S1 O2 . 3_655 59.1(3)
O2 S1 O2 6_544 3_655 103.2(4)
O2 S1 O2 2_545 3_655 96.0(4)
O1 S1 O2 4_554 5_654 59.1(3)
O1 S1 O2 . 5_654 120.9(3)
O2 S1 O2 6_544 5_654 96.0(4)
O2 S1 O2 2_545 5_654 156.7(5)
O2 S1 O2 3_655 5_654 69.2(6)
O1 S1 O2 4_554 . 120.9(3)
O1 S1 O2 . . 59.1(3)
O2 S1 O2 6_544 . 156.7(5)
O2 S1 O2 2_545 . 96.0(4)
O2 S1 O2 3_655 . 96.0(4)
O2 S1 O2 5_654 . 103.2(4)
O1 S1 O2 4_554 4_554 59.1(3)
O1 S1 O2 . 4_554 120.9(3)
O2 S1 O2 6_544 4_554 96.0(4)
O2 S1 O2 2_545 4_554 103.2(4)
O2 S1 O2 3_655 4_554 156.7(5)
O2 S1 O2 5_654 4_554 96.0(4)
O2 S1 O2 . 4_554 69.2(6)
C3 N1 C1 . . 108.16(18)
C3 N1 H3A . . 125.9
C1 N1 H3A . . 125.9
C3 N2 C2 . . 104.71(17)
C3 N2 Ni1 . . 127.15(12)
C2 N2 Ni1 . . 128.14(14)
C2 C1 N1 . . 106.35(19)
C2 C1 H1A . . 126.8
N1 C1 H1A . . 126.8
C1 C2 N2 . . 110.03(19)
C1 C2 H4A . . 125.0
N2 C2 H4A . . 125.0
N2 C3 N1 . . 110.71(16)
N2 C3 H6A . . 124.6
N1 C3 H6A . . 124.6
O2 O1 O2 3_655 2_545 98.2(3)
O2 O1 O2 3_655 . 98.2(3)
O2 O1 O2 2_545 . 98.2(3)
O2 O1 S1 3_655 . 60.8(3)
O2 O1 S1 2_545 . 60.8(3)
O2 O1 S1 . . 60.8(3)
O1 O2 S1 . . 60.1(3)
O1 O2 O2 . 4_554 109.6(3)
S1 O2 O2 . 4_554 55.4(3)
H2WB O2W H2WA . . 141(10)

loop_
_geom_bond_atom_site_label_1
_geom_bond_atom_site_label_2
_geom_bond_site_symmetry_2
_geom_bond_distance
Ni1 N2 3 2.1216(17)
Ni1 N2 9 2.1216(17)
Ni1 N2 2 2.1216(17)
Ni1 N2 . 2.1216(17)
Ni1 N2 7 2.1216(17)
Ni1 N2 8 2.1216(17)
S1 O1 4_554 1.414(3)
S1 O1 . 1.414(3)
S1 O2 6_544 1.423(6)
S1 O2 2_545 1.423(6)
S1 O2 3_655 1.423(6)
S1 O2 5_654 1.423(6)
S1 O2 . 1.423(6)
S1 O2 4_554 1.423(6)
N1 C3 . 1.338(3)
N1 C1 . 1.344(3)
N1 H3A . 0.860
N2 C3 . 1.312(2)
N2 C2 . 1.384(2)
C1 C2 . 1.328(3)
C1 H1A . 0.930
C2 H4A . 0.930
C3 H6A . 0.930
O1 O2 3_655 1.400(7)
O1 O2 2_545 1.400(7)
O1 O2 . 1.400(7)
O2 O2 4_554 1.616(13)
O1W H1W . 0.850(3)
O2W H2WB . 0.855(18)
O2W H2WA . 0.853(19)

loop_
_geom_hbond_atom_site_label_D
_geom_hbond_atom_site_label_H
_geom_hbond_atom_site_label_A
_geom_hbond_site_symmetry_A
_geom_hbond_distance_DH
_geom_hbond_distance_HA
_geom_hbond_distance_DA
_geom_hbond_angle_DHA
_geom_hbond_publ_flag
N1 H3A O1 . 0.86 2.096 2.868(3) 149 yes
N1 H3A O2 2_545 0.86 2.090 2.908(7) 159 yes
N1 H3A O2 3_655 0.86 2.444 3.191(7) 146 yes
